data_2015254
loop_
_publ_author_name
'Djeghri Assia'
'Balegroune, Fadila'
'Guehria Laidoudi, Achoura'
'Toupet, Loic'

_publ_section_title
;
 Poly[tetraaquadi-\m~3~-malonato-cobalt(II)calcium(II)]
;
_journal_coeditor_code HJ1082
_journal_issue 4
_journal_name_full 'Acta Crystallographica Section C'
_journal_page_first m126
_journal_page_last m128
_journal_paper_doi 10.1107/S0108270106003866
_journal_volume 62
_journal_year 2006
_chemical_formula_iupac '[Ca Co (C3 H2 O4)2 (H2 O)4]'
_chemical_formula_moiety 'C6 H12 Ca Co O12'
_chemical_formula_sum 'C6 H12 Ca Co O12'
_chemical_formula_weight 375.17
_chemical_name_systematic
;
Poly[tetraaquadi-\m~3~-malonato-cobalt(II)calcium(II)]
;
_space_group_IT_number 15
_symmetry_cell_setting monoclinic
_symmetry_space_group_name_Hall '-C 2yc'
_symmetry_space_group_name_H-M 'C 1 2/c 1'
_atom_sites_solution_hydrogens geom
_atom_sites_solution_primary direct
_atom_sites_solution_secondary difmap
_audit_creation_method SHELXL-97
_cell_angle_alpha 90.00
_cell_angle_beta 122.94(2)
_cell_angle_gamma 90.00
_cell_formula_units_Z 4
_cell_length_a 13.874(2)
_cell_length_b 7.5310(10)
_cell_length_c 13.615(2)
_cell_measurement_reflns_used 25
_cell_measurement_temperature 298
_cell_measurement_theta_max 13.64
_cell_measurement_theta_min 5.41
_cell_volume 1193.9(4)
_computing_cell_refinement 'CAD-4 EXPRESS'
_computing_data_collection 'CAD-4 EXPRESS (Enraf--Nonius, 1993)'
_computing_data_reduction 'XCAD4 (Harms & Wocadlo, 1996)'
_computing_molecular_graphics 'ORTEP-3 (Farrugia, 1997)'
_computing_publication_material SHELXL97
_computing_structure_refinement 'SHELXL97 (Sheldrick, 1997)'
_computing_structure_solution 'SHELXS97 (Sheldrick, 1990)'
_diffrn_ambient_temperature 298
_diffrn_measured_fraction_theta_full 1.000
_diffrn_measured_fraction_theta_max 1.000
_diffrn_measurement_device_type 'Enraf--Nonius CAD-4'
_diffrn_measurement_method \w/2\q
_diffrn_radiation_monochromator graphite
_diffrn_radiation_source 'fine-focus sealed tube'
_diffrn_radiation_type MoK\a
_diffrn_radiation_wavelength 0.71073
_diffrn_reflns_av_R_equivalents 0.0069
_diffrn_reflns_av_sigmaI/netI 0.0155
_diffrn_reflns_limit_h_max 17
_diffrn_reflns_limit_h_min 0
_diffrn_reflns_limit_k_max 9
_diffrn_reflns_limit_k_min 0
_diffrn_reflns_limit_l_max 14
_diffrn_reflns_limit_l_min -17
_diffrn_reflns_number 1353
_diffrn_reflns_theta_full 26.97
_diffrn_reflns_theta_max 26.97
_diffrn_reflns_theta_min 3.19
_diffrn_standards_decay_% 0.0
_diffrn_standards_interval_time 60
_diffrn_standards_number 3
_exptl_absorpt_coefficient_mu 1.932
_exptl_absorpt_correction_T_max .768
_exptl_absorpt_correction_T_min .660
_exptl_absorpt_correction_type psi-scan
_exptl_absorpt_process_details '(North <i>et al.</i>,  1968)'
_exptl_crystal_colour pink
_exptl_crystal_density_diffrn 2.087
_exptl_crystal_density_method 'not measured'
_exptl_crystal_description prism
_exptl_crystal_F_000 764
_exptl_crystal_size_max 0.26
_exptl_crystal_size_mid 0.22
_exptl_crystal_size_min 0.14
_refine_diff_density_max 0.284
_refine_diff_density_min -0.251
_refine_ls_extinction_coef 0.0020(4)
_refine_ls_extinction_expression Fc^*^=kFc[1+0.001xFc^2^\l^3^/sin(2\q)]^-1/4^
_refine_ls_extinction_method SHELXL97
_refine_ls_goodness_of_fit_ref 1.111
_refine_ls_hydrogen_treatment mixed
_refine_ls_matrix_type full
_refine_ls_number_parameters 110
_refine_ls_number_reflns 1300
_refine_ls_number_restraints 0
_refine_ls_restrained_S_all 1.111
_refine_ls_R_factor_all 0.0244
_refine_ls_R_factor_gt 0.0195
_refine_ls_shift/su_max 0.000
_refine_ls_shift/su_mean 0.000
_refine_ls_structure_factor_coef Fsqd
_refine_ls_weighting_details 'calc w = 1/[\s^2^(Fo^2^)+(0.0246P)^2^+0.8504P] where P = (Fo^2^+2Fc^2^)/3'
_refine_ls_weighting_scheme calc
_refine_ls_wR_factor_gt 0.0486
_refine_ls_wR_factor_ref 0.0500
_reflns_number_gt 1177
_reflns_number_total 1300
_reflns_threshold_expression I>2\s(I)
_cod_data_source_file hj1082.cif
_cod_data_source_block I
_cod_original_sg_symbol_H-M 'C 2/c'
_cod_database_code 2015254
_cod_database_fobs_code 2015254

loop_
_symmetry_equiv_pos_as_xyz
'x, y, z'
'-x, y, -z+1/2'
'x+1/2, y+1/2, z'
'-x+1/2, y+1/2, -z+1/2'
'-x, -y, -z'
'x, -y, z-1/2'
'-x+1/2, -y+1/2, -z'
'x+1/2, -y+1/2, z-1/2'

loop_
_atom_site_type_symbol
_atom_site_label
_atom_site_fract_x
_atom_site_fract_y
_atom_site_fract_z
_atom_site_U_iso_or_equiv
_atom_site_adp_type
_atom_site_calc_flag
_atom_site_refinement_flags
_atom_site_occupancy
Ca Ca 0.5000 -0.12268(6) 0.2500 0.01694(12) Uani d S 1
Co Co 0.5000 0.5000 0.5000 0.01770(11) Uani d S 1
O O1 0.37589(10) 0.10287(15) 0.24175(10) 0.0252(3) Uani d . 1
O O2 0.45750(10) 0.26466(15) 0.40366(10) 0.0255(3) Uani d . 1
O O3 0.43766(10) 0.63445(15) 0.34394(9) 0.0246(3) Uani d . 1
O O4 0.33859(11) 0.67075(16) 0.15464(10) 0.0286(3) Uani d . 1
O O5 0.33756(11) 0.5107(2) 0.47682(13) 0.0326(3) Uani d . 1
O O6 0.40284(12) -0.03139(19) 0.04940(11) 0.0283(3) Uani d . 1
C C2 0.31086(13) 0.3977(2) 0.22178(13) 0.0216(3) Uani d . 1
H H2A 0.2761 0.3682 0.1415 0.026 Uiso calc R 1
H H2B 0.2511 0.4070 0.2359 0.026 Uiso calc R 1
C C1 0.38792(12) 0.2455(2) 0.29424(13) 0.0177(3) Uani d . 1
C C3 0.36624(13) 0.5778(2) 0.24204(13) 0.0174(3) Uani d . 1
H H5A 0.283(2) 0.544(3) 0.422(2) 0.051(8) Uiso d . 1
H H5B 0.329(2) 0.459(3) 0.521(2) 0.046(7) Uiso d . 1
H H6A 0.435(2) 0.062(4) 0.047(2) 0.055(8) Uiso d . 1
H H6B 0.399(2) -0.091(4) 0.003(2) 0.052(8) Uiso d . 1

loop_
_atom_site_aniso_label
_atom_site_aniso_U_11
_atom_site_aniso_U_22
_atom_site_aniso_U_33
_atom_site_aniso_U_12
_atom_site_aniso_U_13
_atom_site_aniso_U_23
Ca 0.0171(2) 0.0144(2) 0.0163(2) 0.000 0.00716(17) 0.000
Co 0.01973(16) 0.01414(16) 0.01387(15) -0.00079(11) 0.00566(12) -0.00127(11)
O1 0.0235(6) 0.0196(6) 0.0247(6) 0.0020(5) 0.0079(5) -0.0070(5)
O2 0.0305(6) 0.0165(5) 0.0183(5) 0.0022(5) 0.0060(5) -0.0015(4)
O3 0.0278(6) 0.0181(5) 0.0182(5) -0.0051(5) 0.0061(5) 0.0001(4)
O4 0.0382(7) 0.0230(6) 0.0196(6) -0.0044(5) 0.0125(5) 0.0027(5)
O5 0.0218(6) 0.0488(9) 0.0243(7) 0.0033(6) 0.0106(6) 0.0093(6)
O6 0.0322(7) 0.0254(7) 0.0211(6) -0.0042(5) 0.0105(5) -0.0018(5)
C2 0.0194(7) 0.0165(7) 0.0192(7) -0.0016(6) 0.0042(6) -0.0005(6)
C1 0.0175(7) 0.0159(7) 0.0195(7) -0.0018(6) 0.0098(6) -0.0017(6)
C3 0.0170(7) 0.0158(7) 0.0196(7) 0.0026(6) 0.0101(6) 0.0005(6)

loop_
_atom_type_symbol
_atom_type_description
_atom_type_scat_dispersion_real
_atom_type_scat_dispersion_imag
_atom_type_scat_source
C C 0.0033 0.0016 'International Tables Vol C Tables 4.2.6.8 and 6.1.1.4'
H H 0.0000 0.0000 'International Tables Vol C Tables 4.2.6.8 and 6.1.1.4'
O O 0.0106 0.0060 'International Tables Vol C Tables 4.2.6.8 and 6.1.1.4'
Co Co 0.3494 0.9721 'International Tables Vol C Tables 4.2.6.8 and 6.1.1.4'
Ca Ca 0.2262 0.3064 'International Tables Vol C Tables 4.2.6.8 and 6.1.1.4'

loop_
_geom_angle_atom_site_label_1
_geom_angle_atom_site_label_2
_geom_angle_atom_site_label_3
_geom_angle_site_symmetry_1
_geom_angle_site_symmetry_3
_geom_angle
_geom_angle_publ_flag
O1 Ca O1 2_655 . 88.80(6) yes
O1 Ca O6 2_655 2_655 78.29(5) ?
O1 Ca O6 . 2_655 78.05(5) ?
O1 Ca O6 2_655 . 78.05(5) yes
O1 Ca O6 . . 78.29(5) yes
O6 Ca O6 2_655 . 146.66(7) yes
O1 Ca O4 2_655 1_545 155.76(4) ?
O1 Ca O4 . 1_545 89.93(4) yes
O6 Ca O4 2_655 1_545 125.01(5) ?
O6 Ca O4 . 1_545 77.99(5) yes
O1 Ca O4 2_655 2_645 89.93(4) ?
O1 Ca O4 . 2_645 155.76(4) yes
O6 Ca O4 2_655 2_645 77.99(5) ?
O6 Ca O4 . 2_645 125.01(5) yes
O4 Ca O4 1_545 2_645 100.82(6) yes
O1 Ca O3 2_655 2_645 95.65(4) ?
O1 Ca O3 . 2_645 153.40(4) yes
O6 Ca O3 2_655 2_645 128.54(4) ?
O6 Ca O3 . 2_645 77.03(4) yes
O4 Ca O3 1_545 2_645 75.38(4) yes
O4 Ca O3 2_645 2_645 50.73(4) yes
O1 Ca O3 2_655 1_545 153.40(4) yes
O1 Ca O3 . 1_545 95.65(4) yes
O6 Ca O3 2_655 1_545 77.03(4) ?
O6 Ca O3 . 1_545 128.54(4) yes
O4 Ca O3 1_545 1_545 50.73(4) ?
O4 Ca O3 2_645 1_545 75.38(4) ?
O3 Ca O3 2_645 1_545 92.00(6) yes
O1 Ca C3 2_655 2_645 97.02(4) ?
O1 Ca C3 . 2_645 174.17(4) ?
O6 Ca C3 2_655 2_645 103.28(5) ?
O6 Ca C3 . 2_645 102.64(5) ?
O4 Ca C3 1_545 2_645 84.67(5) ?
O4 Ca C3 2_645 2_645 25.38(4) ?
O3 Ca C3 2_645 2_645 25.93(4) ?
O3 Ca C3 1_545 2_645 79.23(4) ?
O1 Ca C3 2_655 1_545 174.17(4) ?
O1 Ca C3 . 1_545 97.02(4) ?
O6 Ca C3 2_655 1_545 102.64(5) ?
O6 Ca C3 . 1_545 103.28(5) ?
O4 Ca C3 1_545 1_545 25.38(4) ?
O4 Ca C3 2_645 1_545 84.67(5) ?
O3 Ca C3 2_645 1_545 79.23(4) ?
O3 Ca C3 1_545 1_545 25.93(4) ?
C3 Ca C3 2_645 1_545 77.16(6) ?
O1 Ca H6A 2_655 . 61.6(6) ?
O1 Ca H6A . . 76.1(5) ?
O6 Ca H6A 2_655 . 132.1(6) ?
O6 Ca H6A . . 16.8(6) ?
O4 Ca H6A 1_545 . 94.6(6) ?
O4 Ca H6A 2_645 . 123.9(5) ?
O3 Ca H6A 2_645 . 83.0(5) ?
O3 Ca H6A 1_545 . 144.8(6) ?
C3 Ca H6A 2_645 . 106.5(5) ?
C3 Ca H6A 1_545 . 120.0(6) ?
O3 Co O3 . 5_666 180.00(4) ?
O3 Co O2 . . 87.30(5) yes
O3 Co O2 5_666 . 92.70(5) yes
O3 Co O2 . 5_666 92.70(5) ?
O3 Co O2 5_666 5_666 87.30(5) ?
O2 Co O2 . 5_666 180.0 ?
O3 Co O5 . 5_666 89.32(6) yes
O3 Co O5 5_666 5_666 90.68(6) ?
O2 Co O5 . 5_666 88.59(5) yes
O2 Co O5 5_666 5_666 91.41(5) ?
O3 Co O5 . . 90.68(6) yes
O3 Co O5 5_666 . 89.32(6) ?
O2 Co O5 . . 91.41(5) yes
O2 Co O5 5_666 . 88.59(5) ?
O5 Co O5 5_666 . 180.0 ?
C1 O1 Ca . . 135.95(10) yes
C1 O2 Co . . 127.49(10) yes
C3 O3 Co . . 127.06(10) yes
C3 O3 Ca . 1_565 88.26(9) yes
Co O3 Ca . 1_565 140.69(5) yes
C3 O4 Ca . 1_565 97.63(10) yes
Co O5 H5A . . 125.2(19) yes
Co O5 H5B . . 117.8(18) yes
H5A O5 H5B . . 116(3) ?
Ca O6 H6A . . 107.9(17) yes
Ca O6 H6B . . 121(2) yes
H6A O6 H6B . . 106(3) yes
C3 C2 C1 . . 116.97(13) yes
C3 C2 H2A . . 108.1 ?
C1 C2 H2A . . 108.1 ?
C3 C2 H2B . . 108.1 ?
C1 C2 H2B . . 108.1 ?
H2A C2 H2B . . 107.3 ?
O1 C1 O2 . . 123.31(14) yes
O1 C1 C2 . . 116.83(13) yes
O2 C1 C2 . . 119.81(13) yes
O4 C3 O3 . . 120.61(14) yes
O4 C3 C2 . . 117.91(13) yes
O3 C3 C2 . . 121.47(14) yes

loop_
_geom_bond_atom_site_label_1
_geom_bond_atom_site_label_2
_geom_bond_site_symmetry_2
_geom_bond_distance
_geom_bond_publ_flag
Ca O1 2_655 2.3775(12) ?
Ca O1 . 2.3775(12) yes
Ca O6 2_655 2.3970(14) ?
Ca O6 . 2.3970(14) yes
Ca O4 1_545 2.4410(13) yes
Ca O4 2_645 2.4410(13) ?
Ca O3 2_645 2.6329(12) ?
Ca O3 1_545 2.6329(12) yes
Co O3 . 2.0711(12) yes
Co O3 5_666 2.0711(12) ?
Co O2 . 2.0900(11) yes
Co O2 5_666 2.0900(11) ?
Co O5 5_666 2.1004(14) ?
Co O5 . 2.1004(14) yes
O1 C1 . 1.2500(18) yes
O2 C1 . 1.2681(19) yes
O3 C3 . 1.2623(19) yes
O4 C3 . 1.2476(19) yes
O4 Ca 1_565 2.4410(13) ?
O5 H5A . 0.77(3) yes
O5 H5B . 0.78(3) yes
O6 H6A . 0.84(3) yes
O6 H6B . 0.75(3) yes
C2 C3 . 1.509(2) yes
C2 C1 . 1.511(2) yes
C2 H2A . 0.9500 ?
C2 H2B . 0.9500 ?

loop_
_geom_hbond_atom_site_label_D
_geom_hbond_atom_site_label_H
_geom_hbond_atom_site_label_A
_geom_hbond_site_symmetry_A
_geom_hbond_distance_DH
_geom_hbond_distance_HA
_geom_hbond_distance_DA
_geom_hbond_angle_DHA
O5 H5A O1 4 0.77(3) 2.16(3) 2.920(2) 173(3)
O5 H5B O4 6_566 0.78(3) 2.00(3) 2.773(2) 169(3)
O6 H6A O2 2_655 0.84(3) 1.98(3) 2.7905(18) 161(2)
O6 H6B O2 6 0.75(3) 2.33(3) 3.0388(19) 159(3)

loop_
_geom_torsion_atom_site_label_1
_geom_torsion_atom_site_label_2
_geom_torsion_atom_site_label_3
_geom_torsion_atom_site_label_4
_geom_torsion_site_symmetry_1
_geom_torsion_site_symmetry_4
_geom_torsion
O1 Ca O1 C1 2_655 . -44.71(14)
O6 Ca O1 C1 2_655 . 33.57(15)
O6 Ca O1 C1 . . -122.76(16)
O4 Ca O1 C1 1_545 . 159.49(15)
O4 Ca O1 C1 2_645 . 42.5(2)
O3 Ca O1 C1 2_645 . -144.98(14)
O3 Ca O1 C1 1_545 . 109.00(15)
C3 Ca O1 C1 1_545 . 135.06(15)
O3 Co O2 C1 . . -19.46(13)
O3 Co O2 C1 5_666 . 160.54(13)
O5 Co O2 C1 5_666 . -108.85(13)
O5 Co O2 C1 . . 71.15(13)
O2 Co O3 C3 . . 23.17(13)
O2 Co O3 C3 5_666 . -156.83(13)
O5 Co O3 C3 5_666 . 111.79(13)
O5 Co O3 C3 . . -68.21(13)
O2 Co O3 Ca . 1_565 -126.44(9)
O2 Co O3 Ca 5_666 1_565 53.56(9)
O5 Co O3 Ca 5_666 1_565 -37.82(9)
O5 Co O3 Ca . 1_565 142.18(9)
Ca O1 C1 O2 . . -41.1(2)
Ca O1 C1 C2 . . 141.51(12)
Co O2 C1 O1 . . 172.61(11)
Co O2 C1 C2 . . -10.0(2)
C3 C2 C1 O1 . . -135.66(15)
C3 C2 C1 O2 . . 46.8(2)
Ca O4 C3 O3 1_565 . 17.75(16)
Ca O4 C3 C2 1_565 . -162.82(12)
Co O3 C3 O4 . . -177.58(11)
Ca O3 C3 O4 1_565 . -16.28(15)
Co O3 C3 C2 . . 3.0(2)
Ca O3 C3 C2 1_565 . 164.32(13)
Co O3 C3 Ca . 1_565 -161.30(12)
C1 C2 C3 O4 . . 137.15(15)
C1 C2 C3 O3 . . -43.4(2)
C1 C2 C3 Ca . 1_565 70.4(4)
